data_1557381
loop_
_publ_author_name
'Kim, Inwon'
'Im, Honggu'
'Lee, Hyeonyeong'
'Hong, Sungwoo'

_publ_section_title
;
 N-Heterocyclic carbene-catalyzed deaminative cross-coupling of aldehydes
 with Katritzky pyridinium salts
;
_journal_issue 12
_journal_name_full 'Chemical Science'
_journal_page_first 3192
_journal_page_last 3197
_journal_paper_doi 10.1039/D0SC00225A
_journal_volume 11
_journal_year 2020
_chemical_formula_sum 'C23 H23 N O2'
_chemical_formula_weight 345.42
_space_group_crystal_system monoclinic
_space_group_IT_number 14
_space_group_name_Hall '-P 2ybc'
_space_group_name_H-M_alt 'P 1 21/c 1'
_atom_sites_solution_hydrogens mixed
_audit_creation_method SHELXL-2018/3
_audit_update_record
;
2019-11-08 deposited with the CCDC.	2020-02-25 downloaded from the CCDC.
;
_cell_angle_alpha 90
_cell_angle_beta 105.289(2)
_cell_angle_gamma 90
_cell_formula_units_Z 4
_cell_length_a 9.3351(6)
_cell_length_b 20.6304(13)
_cell_length_c 9.7275(6)
_cell_measurement_reflns_used 9944
_cell_measurement_temperature 153(2)
_cell_measurement_theta_max 26.42
_cell_measurement_theta_min 2.87
_cell_volume 1807.1(2)
_computing_cell_refinement 'Bruker APEXIII'
_computing_data_collection 'Bruker APEXIII'
_computing_data_reduction 'Bruker SAINT'
_computing_molecular_graphics ORTEP
_computing_publication_material CIFTAB
_computing_structure_refinement SHELXL
_computing_structure_solution SHELXS
_diffrn_ambient_temperature 153(2)
_diffrn_measured_fraction_theta_full 0.984
_diffrn_measured_fraction_theta_max 0.980
_diffrn_measurement_device_type 'Bruker Photon II'
_diffrn_measurement_method 'phi and omega scans'
_diffrn_radiation_type MoK\a
_diffrn_radiation_wavelength 0.71073
_diffrn_reflns_av_R_equivalents 0.0734
_diffrn_reflns_av_unetI/netI 0.0464
_diffrn_reflns_Laue_measured_fraction_full 0.984
_diffrn_reflns_Laue_measured_fraction_max 0.980
_diffrn_reflns_limit_h_max 11
_diffrn_reflns_limit_h_min -11
_diffrn_reflns_limit_k_max 25
_diffrn_reflns_limit_k_min -25
_diffrn_reflns_limit_l_max 11
_diffrn_reflns_limit_l_min -12
_diffrn_reflns_number 34021
_diffrn_reflns_point_group_measured_fraction_full 0.984
_diffrn_reflns_point_group_measured_fraction_max 0.980
_diffrn_reflns_theta_full 25.242
_diffrn_reflns_theta_max 26.422
_diffrn_reflns_theta_min 2.468
_diffrn_source 'fine-focus sealed tube'
_exptl_absorpt_coefficient_mu 0.080
_exptl_absorpt_correction_T_max 0.7454
_exptl_absorpt_correction_T_min 0.7067
_exptl_absorpt_correction_type multi-scan
_exptl_absorpt_process_details SADABS
_exptl_crystal_colour colourless
_exptl_crystal_density_diffrn 1.270
_exptl_crystal_description rod
_exptl_crystal_F_000 736
_exptl_crystal_recrystallization_method 'Re-crystallisation from solvent: DCM/EA/Pentane'
_exptl_crystal_size_max 0.254
_exptl_crystal_size_mid 0.083
_exptl_crystal_size_min 0.068
_refine_diff_density_max 0.250
_refine_diff_density_min -0.256
_refine_diff_density_rms 0.055
_refine_ls_extinction_method none
_refine_ls_goodness_of_fit_ref 1.202
_refine_ls_hydrogen_treatment mixed
_refine_ls_matrix_type full
_refine_ls_number_parameters 240
_refine_ls_number_reflns 3634
_refine_ls_number_restraints 0
_refine_ls_restrained_S_all 1.202
_refine_ls_R_factor_all 0.1079
_refine_ls_R_factor_gt 0.0841
_refine_ls_shift/su_max 0.000
_refine_ls_shift/su_mean 0.000
_refine_ls_structure_factor_coef Fsqd
_refine_ls_weighting_details 'w=1/[\s^2^(Fo^2^)+(0.0188P)^2^+2.6399P] where P=(Fo^2^+2Fc^2^)/3'
_refine_ls_weighting_scheme calc
_refine_ls_wR_factor_gt 0.1306
_refine_ls_wR_factor_ref 0.1379
_reflns_Friedel_coverage 0.000
_reflns_number_gt 2926
_reflns_number_total 3634
_reflns_threshold_expression 'I > 2\s(I)'
_cod_data_source_file d0sc00225a2.cif
_cod_data_source_block A19152O_014
_cod_depositor_comments
;
The following automatic conversions were performed:

data item '_exptl_absorpt_correction_type' value 'MULTI-SCAN' was
changed to 'multi-scan' in accordance with the
/home/data/users/saulius/crontab/automatic-downloads/rss-feeds/RSC/lib/dictionaries/cif_core.dic
dictionary named 'cif_core.dic' version 2.4.2 last updated on
2011-04-26.

Automatic conversion script
Id: cif_fix_values 7556 2019-12-06 15:28:31Z antanas 

 Adding full bibliography for 1557380--1557383.cif.

 Adding full bibliography for 1557380--1557383.cif.
;
_cod_original_sg_symbol_H-M 'P 21/c'
_cod_database_code 1557381
_shelx_shelxl_version_number 2018/3
_shelx_space_group_comment
;
The symmetry employed for this shelxl refinement is uniquely defined
by the following loop, which should always be used as a source of
symmetry information in preference to the above space-group names.
They are only intended as comments.
;
_shelx_estimated_absorpt_t_min 0.980
_shelx_estimated_absorpt_t_max 0.995

loop_
_space_group_symop_operation_xyz
'x, y, z'
'-x, y+1/2, -z+1/2'
'-x, -y, -z'
'x, -y-1/2, z-1/2'

loop_
_atom_site_label
_atom_site_type_symbol
_atom_site_fract_x
_atom_site_fract_y
_atom_site_fract_z
_atom_site_U_iso_or_equiv
_atom_site_adp_type
_atom_site_occupancy
_atom_site_site_symmetry_order
_atom_site_calc_flag
_atom_site_refinement_flags_posn
_atom_site_refinement_flags_adp
_atom_site_refinement_flags_occupancy
_atom_site_disorder_assembly
_atom_site_disorder_group
C1 C 0.4942(3) 0.38396(12) 0.4332(3) 0.0190(6) Uani 1 1 d . . . . .
H1 H 0.435987 0.381637 0.337204 0.023 Uiso 1 1 calc R U . . .
C2 C 0.4693(3) 0.34148(12) 0.5322(3) 0.0180(6) Uani 1 1 d . . . . .
C3 C 0.5552(3) 0.34451(13) 0.6750(3) 0.0215(6) Uani 1 1 d . . . . .
H3 H 0.535806 0.315231 0.743310 0.026 Uiso 1 1 calc R U . . .
C4 C 0.6652(3) 0.38900(14) 0.7153(3) 0.0252(6) Uani 1 1 d . . . . .
H4 H 0.722834 0.390114 0.811616 0.030 Uiso 1 1 calc R U . . .
C5 C 0.6955(3) 0.43356(13) 0.6170(3) 0.0213(6) Uani 1 1 d . . . . .
C6 C 0.6071(3) 0.43149(12) 0.4740(3) 0.0183(6) Uani 1 1 d . . . . .
C7 C 0.6339(3) 0.47806(13) 0.3763(3) 0.0238(6) Uani 1 1 d . . . . .
H7 H 0.573990 0.477949 0.280776 0.029 Uiso 1 1 calc R U . . .
C8 C 0.7433(3) 0.52264(14) 0.4169(3) 0.0288(7) Uani 1 1 d . . . . .
H8 H 0.759241 0.553343 0.349664 0.035 Uiso 1 1 calc R U . . .
C9 C 0.8338(3) 0.52392(15) 0.5580(4) 0.0322(7) Uani 1 1 d . . . . .
H9 H 0.911393 0.554920 0.585286 0.039 Uiso 1 1 calc R U . . .
C10 C 0.8096(3) 0.48050(14) 0.6554(3) 0.0295(7) Uani 1 1 d . . . . .
H10 H 0.870446 0.481826 0.750596 0.035 Uiso 1 1 calc R U . . .
N11 N 0.3577(2) 0.29341(11) 0.5008(2) 0.0184(5) Uani 1 1 d . . . . .
H11 H 0.329(3) 0.2801(14) 0.571(3) 0.022 Uiso 1 1 d . U . . .
C12 C 0.2987(3) 0.26393(12) 0.3756(3) 0.0160(5) Uani 1 1 d . . . . .
O13 O 0.3318(2) 0.27662(9) 0.26448(19) 0.0223(4) Uani 1 1 d . . . . .
C14 C 0.1891(3) 0.21005(12) 0.3827(3) 0.0169(5) Uani 1 1 d . . . . .
H14 H 0.136715 0.221167 0.456950 0.020 Uiso 1 1 calc R U . . .
C15 C 0.0761(3) 0.20671(13) 0.2378(3) 0.0197(6) Uani 1 1 d . . . . .
O16 O 0.0899(2) 0.16706(9) 0.1495(2) 0.0273(5) Uani 1 1 d . . . . .
C17 C -0.0491(3) 0.25423(12) 0.2059(3) 0.0173(6) Uani 1 1 d . . . . .
C18 C -0.0489(3) 0.30905(13) 0.2897(3) 0.0224(6) Uani 1 1 d . . . . .
H18 H 0.031537 0.316352 0.371282 0.027 Uiso 1 1 calc R U . . .
C19 C -0.1645(3) 0.35275(15) 0.2551(3) 0.0303(7) Uani 1 1 d . . . . .
H19 H -0.163283 0.390263 0.312067 0.036 Uiso 1 1 calc R U . . .
C20 C -0.2820(3) 0.34171(15) 0.1374(4) 0.0334(8) Uani 1 1 d . . . . .
H20 H -0.361803 0.371765 0.113616 0.040 Uiso 1 1 calc R U . . .
C21 C -0.2845(3) 0.28749(16) 0.0540(3) 0.0317(7) Uani 1 1 d . . . . .
H21 H -0.366333 0.280086 -0.026313 0.038 Uiso 1 1 calc R U . . .
C22 C -0.1677(3) 0.24376(14) 0.0874(3) 0.0250(6) Uani 1 1 d . . . . .
H22 H -0.168792 0.206677 0.029225 0.030 Uiso 1 1 calc R U . . .
C23 C 0.2745(3) 0.14651(13) 0.4238(3) 0.0199(6) Uani 1 1 d . . . . .
H23A H 0.329797 0.137168 0.352120 0.024 Uiso 1 1 calc R U . . .
H23B H 0.348483 0.152861 0.516576 0.024 Uiso 1 1 calc R U . . .
C24 C 0.1805(3) 0.08742(13) 0.4356(3) 0.0208(6) Uani 1 1 d . . . . .
H24 H 0.116323 0.077105 0.338348 0.025 Uiso 1 1 calc R U . . .
C25 C 0.2827(3) 0.02969(14) 0.4874(3) 0.0302(7) Uani 1 1 d . . . . .
H25A H 0.223498 -0.010101 0.477140 0.045 Uiso 1 1 calc R U . . .
H25B H 0.335567 0.035917 0.587828 0.045 Uiso 1 1 calc R U . . .
H25C H 0.354749 0.026170 0.430439 0.045 Uiso 1 1 calc R U . . .
C26 C 0.0801(3) 0.09922(14) 0.5339(3) 0.0276(7) Uani 1 1 d . . . . .
H26A H 0.024037 0.059672 0.540236 0.041 Uiso 1 1 calc R U . . .
H26B H 0.010876 0.134546 0.495655 0.041 Uiso 1 1 calc R U . . .
H26C H 0.140870 0.111023 0.629031 0.041 Uiso 1 1 calc R U . . .

loop_
_atom_site_aniso_label
_atom_site_aniso_U_11
_atom_site_aniso_U_22
_atom_site_aniso_U_33
_atom_site_aniso_U_23
_atom_site_aniso_U_13
_atom_site_aniso_U_12
C1 0.0210(14) 0.0196(14) 0.0176(13) -0.0008(11) 0.0068(11) 0.0016(11)
C2 0.0170(14) 0.0179(13) 0.0215(14) -0.0038(11) 0.0092(11) -0.0008(11)
C3 0.0257(16) 0.0215(14) 0.0182(14) 0.0019(11) 0.0073(12) 0.0003(12)
C4 0.0260(16) 0.0264(15) 0.0206(15) -0.0021(12) 0.0011(12) 0.0023(13)
C5 0.0175(14) 0.0193(14) 0.0276(15) -0.0032(12) 0.0069(12) 0.0041(11)
C6 0.0162(14) 0.0160(13) 0.0257(14) -0.0028(11) 0.0106(12) 0.0035(11)
C7 0.0292(16) 0.0191(14) 0.0276(15) -0.0008(12) 0.0152(13) 0.0002(12)
C8 0.0306(17) 0.0201(15) 0.0415(18) 0.0013(13) 0.0198(15) -0.0029(13)
C9 0.0245(16) 0.0248(16) 0.049(2) -0.0093(15) 0.0128(15) -0.0065(13)
C10 0.0227(15) 0.0280(16) 0.0350(17) -0.0087(14) 0.0024(13) -0.0002(13)
N11 0.0206(12) 0.0215(12) 0.0144(11) -0.0002(9) 0.0070(10) -0.0061(10)
C12 0.0171(13) 0.0132(12) 0.0178(13) 0.0013(10) 0.0050(11) 0.0029(11)
O13 0.0313(11) 0.0218(10) 0.0171(9) -0.0037(8) 0.0125(8) -0.0064(9)
C14 0.0166(13) 0.0184(13) 0.0166(13) 0.0003(11) 0.0062(11) 0.0005(11)
C15 0.0201(14) 0.0206(14) 0.0196(14) 0.0036(11) 0.0072(11) -0.0040(11)
O16 0.0344(12) 0.0263(11) 0.0201(10) -0.0051(9) 0.0051(9) 0.0042(9)
C17 0.0157(13) 0.0193(13) 0.0182(13) 0.0074(11) 0.0069(11) -0.0019(11)
C18 0.0205(15) 0.0226(15) 0.0249(15) 0.0019(12) 0.0074(12) 0.0009(12)
C19 0.0275(17) 0.0274(16) 0.0386(18) 0.0038(14) 0.0130(14) 0.0064(13)
C20 0.0205(16) 0.0333(18) 0.048(2) 0.0171(15) 0.0122(15) 0.0080(13)
C21 0.0206(15) 0.0414(19) 0.0302(16) 0.0125(14) 0.0015(13) -0.0033(14)
C22 0.0252(16) 0.0302(16) 0.0190(14) 0.0044(12) 0.0048(12) -0.0042(13)
C23 0.0184(14) 0.0209(14) 0.0211(14) 0.0030(11) 0.0063(11) 0.0002(11)
C24 0.0224(15) 0.0196(14) 0.0197(14) 0.0006(11) 0.0044(11) -0.0029(12)
C25 0.0340(17) 0.0208(15) 0.0376(18) 0.0057(13) 0.0124(14) 0.0047(13)
C26 0.0283(16) 0.0225(15) 0.0350(17) 0.0026(13) 0.0134(14) -0.0005(13)

loop_
_atom_type_symbol
_atom_type_description
_atom_type_scat_dispersion_real
_atom_type_scat_dispersion_imag
_atom_type_scat_source
C C 0.0033 0.0016 'International Tables Vol C Tables 4.2.6.8 and 6.1.1.4'
H H 0.0000 0.0000 'International Tables Vol C Tables 4.2.6.8 and 6.1.1.4'
N N 0.0061 0.0033 'International Tables Vol C Tables 4.2.6.8 and 6.1.1.4'
O O 0.0106 0.0060 'International Tables Vol C Tables 4.2.6.8 and 6.1.1.4'

loop_
_geom_angle_atom_site_label_1
_geom_angle_atom_site_label_2
_geom_angle_atom_site_label_3
_geom_angle
_geom_angle_site_symmetry_1
_geom_angle_site_symmetry_3
_geom_angle_publ_flag
C2 C1 C6 119.9(2) . . ?
C2 C1 H1 120.1 . . ?
C6 C1 H1 120.1 . . ?
C1 C2 C3 120.5(2) . . ?
C1 C2 N11 123.4(2) . . ?
C3 C2 N11 116.1(2) . . ?
C4 C3 C2 120.3(3) . . ?
C4 C3 H3 119.8 . . ?
C2 C3 H3 119.8 . . ?
C3 C4 C5 121.2(3) . . ?
C3 C4 H4 119.4 . . ?
C5 C4 H4 119.4 . . ?
C4 C5 C10 122.7(3) . . ?
C4 C5 C6 118.5(2) . . ?
C10 C5 C6 118.8(3) . . ?
C1 C6 C5 119.5(2) . . ?
C1 C6 C7 122.0(2) . . ?
C5 C6 C7 118.5(2) . . ?
C8 C7 C6 121.2(3) . . ?
C8 C7 H7 119.4 . . ?
C6 C7 H7 119.4 . . ?
C7 C8 C9 120.6(3) . . ?
C7 C8 H8 119.7 . . ?
C9 C8 H8 119.7 . . ?
C10 C9 C8 119.8(3) . . ?
C10 C9 H9 120.1 . . ?
C8 C9 H9 120.1 . . ?
C9 C10 C5 121.1(3) . . ?
C9 C10 H10 119.5 . . ?
C5 C10 H10 119.5 . . ?
C12 N11 C2 128.1(2) . . ?
C12 N11 H11 117(2) . . ?
C2 N11 H11 115(2) . . ?
O13 C12 N11 124.3(2) . . ?
O13 C12 C14 121.5(2) . . ?
N11 C12 C14 114.1(2) . . ?
C15 C14 C12 107.5(2) . . ?
C15 C14 C23 112.9(2) . . ?
C12 C14 C23 109.1(2) . . ?
C15 C14 H14 109.1 . . ?
C12 C14 H14 109.1 . . ?
C23 C14 H14 109.1 . . ?
O16 C15 C17 121.1(2) . . ?
O16 C15 C14 120.5(2) . . ?
C17 C15 C14 118.4(2) . . ?
C22 C17 C18 119.3(2) . . ?
C22 C17 C15 118.7(2) . . ?
C18 C17 C15 122.0(2) . . ?
C19 C18 C17 120.5(3) . . ?
C19 C18 H18 119.7 . . ?
C17 C18 H18 119.7 . . ?
C18 C19 C20 119.6(3) . . ?
C18 C19 H19 120.2 . . ?
C20 C19 H19 120.2 . . ?
C21 C20 C19 120.6(3) . . ?
C21 C20 H20 119.7 . . ?
C19 C20 H20 119.7 . . ?
C20 C21 C22 120.0(3) . . ?
C20 C21 H21 120.0 . . ?
C22 C21 H21 120.0 . . ?
C21 C22 C17 119.9(3) . . ?
C21 C22 H22 120.0 . . ?
C17 C22 H22 120.0 . . ?
C24 C23 C14 115.7(2) . . ?
C24 C23 H23A 108.3 . . ?
C14 C23 H23A 108.3 . . ?
C24 C23 H23B 108.3 . . ?
C14 C23 H23B 108.3 . . ?
H23A C23 H23B 107.4 . . ?
C23 C24 C26 112.4(2) . . ?
C23 C24 C25 109.1(2) . . ?
C26 C24 C25 110.6(2) . . ?
C23 C24 H24 108.2 . . ?
C26 C24 H24 108.2 . . ?
C25 C24 H24 108.2 . . ?
C24 C25 H25A 109.5 . . ?
C24 C25 H25B 109.5 . . ?
H25A C25 H25B 109.5 . . ?
C24 C25 H25C 109.5 . . ?
H25A C25 H25C 109.5 . . ?
H25B C25 H25C 109.5 . . ?
C24 C26 H26A 109.5 . . ?
C24 C26 H26B 109.5 . . ?
H26A C26 H26B 109.5 . . ?
C24 C26 H26C 109.5 . . ?
H26A C26 H26C 109.5 . . ?
H26B C26 H26C 109.5 . . ?

loop_
_geom_bond_atom_site_label_1
_geom_bond_atom_site_label_2
_geom_bond_distance
_geom_bond_site_symmetry_2
_geom_bond_publ_flag
C1 C2 1.367(4) . ?
C1 C6 1.417(4) . ?
C1 H1 0.9500 . ?
C2 C3 1.410(4) . ?
C2 N11 1.413(3) . ?
C3 C4 1.356(4) . ?
C3 H3 0.9500 . ?
C4 C5 1.408(4) . ?
C4 H4 0.9500 . ?
C5 C10 1.415(4) . ?
C5 C6 1.419(4) . ?
C6 C7 1.419(4) . ?
C7 C8 1.353(4) . ?
C7 H7 0.9500 . ?
C8 C9 1.410(4) . ?
C8 H8 0.9500 . ?
C9 C10 1.365(4) . ?
C9 H9 0.9500 . ?
C10 H10 0.9500 . ?
N11 C12 1.343(3) . ?
N11 H11 0.84(3) . ?
C12 O13 1.228(3) . ?
C12 C14 1.524(3) . ?
C14 C15 1.523(4) . ?
C14 C23 1.532(4) . ?
C14 H14 1.0000 . ?
C15 O16 1.218(3) . ?
C15 C17 1.494(4) . ?
C17 C22 1.389(4) . ?
C17 C18 1.394(4) . ?
C18 C19 1.378(4) . ?
C18 H18 0.9500 . ?
C19 C20 1.380(4) . ?
C19 H19 0.9500 . ?
C20 C21 1.378(5) . ?
C20 H20 0.9500 . ?
C21 C22 1.386(4) . ?
C21 H21 0.9500 . ?
C22 H22 0.9500 . ?
C23 C24 1.523(4) . ?
C23 H23A 0.9900 . ?
C23 H23B 0.9900 . ?
C24 C26 1.525(4) . ?
C24 C25 1.526(4) . ?
C24 H24 1.0000 . ?
C25 H25A 0.9800 . ?
C25 H25B 0.9800 . ?
C25 H25C 0.9800 . ?
C26 H26A 0.9800 . ?
C26 H26B 0.9800 . ?
C26 H26C 0.9800 . ?

loop_
_geom_hbond_atom_site_label_D
_geom_hbond_atom_site_label_H
_geom_hbond_atom_site_label_A
_geom_hbond_distance_DH
_geom_hbond_distance_HA
_geom_hbond_distance_DA
_geom_hbond_angle_DHA
_geom_hbond_site_symmetry_A
_geom_hbond_publ_flag
N11 H11 O13 0.84(3) 2.21(3) 3.008(3) 158(3) 4_566 yes

loop_
_geom_torsion_atom_site_label_1
_geom_torsion_atom_site_label_2
_geom_torsion_atom_site_label_3
_geom_torsion_atom_site_label_4
_geom_torsion
_geom_torsion_site_symmetry_1
_geom_torsion_site_symmetry_2
_geom_torsion_site_symmetry_3
_geom_torsion_site_symmetry_4
_geom_torsion_publ_flag
C6 C1 C2 C3 0.0(4) . . . . ?
C6 C1 C2 N11 179.0(2) . . . . ?
C1 C2 C3 C4 -1.1(4) . . . . ?
N11 C2 C3 C4 179.9(2) . . . . ?
C2 C3 C4 C5 0.7(4) . . . . ?
C3 C4 C5 C10 -179.9(3) . . . . ?
C3 C4 C5 C6 0.6(4) . . . . ?
C2 C1 C6 C5 1.4(4) . . . . ?
C2 C1 C6 C7 -177.8(2) . . . . ?
C4 C5 C6 C1 -1.7(4) . . . . ?
C10 C5 C6 C1 178.8(2) . . . . ?
C4 C5 C6 C7 177.6(2) . . . . ?
C10 C5 C6 C7 -2.0(4) . . . . ?
C1 C6 C7 C8 -179.3(3) . . . . ?
C5 C6 C7 C8 1.5(4) . . . . ?
C6 C7 C8 C9 0.0(4) . . . . ?
C7 C8 C9 C10 -1.0(4) . . . . ?
C8 C9 C10 C5 0.5(4) . . . . ?
C4 C5 C10 C9 -178.5(3) . . . . ?
C6 C5 C10 C9 1.0(4) . . . . ?
C1 C2 N11 C12 27.4(4) . . . . ?
C3 C2 N11 C12 -153.6(3) . . . . ?
C2 N11 C12 O13 -2.4(4) . . . . ?
C2 N11 C12 C14 175.1(2) . . . . ?
O13 C12 C14 C15 -32.2(3) . . . . ?
N11 C12 C14 C15 150.2(2) . . . . ?
O13 C12 C14 C23 90.5(3) . . . . ?
N11 C12 C14 C23 -87.1(3) . . . . ?
C12 C14 C15 O16 97.6(3) . . . . ?
C23 C14 C15 O16 -22.7(3) . . . . ?
C12 C14 C15 C17 -80.9(3) . . . . ?
C23 C14 C15 C17 158.8(2) . . . . ?
O16 C15 C17 C22 14.2(4) . . . . ?
C14 C15 C17 C22 -167.4(2) . . . . ?
O16 C15 C17 C18 -164.6(2) . . . . ?
C14 C15 C17 C18 13.8(4) . . . . ?
C22 C17 C18 C19 -0.4(4) . . . . ?
C15 C17 C18 C19 178.4(2) . . . . ?
C17 C18 C19 C20 0.7(4) . . . . ?
C18 C19 C20 C21 -0.1(4) . . . . ?
C19 C20 C21 C22 -0.6(4) . . . . ?
C20 C21 C22 C17 0.8(4) . . . . ?
C18 C17 C22 C21 -0.3(4) . . . . ?
C15 C17 C22 C21 -179.1(2) . . . . ?
C15 C14 C23 C24 -60.6(3) . . . . ?
C12 C14 C23 C24 -180.0(2) . . . . ?
C14 C23 C24 C26 -53.0(3) . . . . ?
C14 C23 C24 C25 -176.0(2) . . . . ?
